data_1008862
loop_
_publ_author_name
'Fruchart, D'
'Martin-Farrugia, C'
'Rouault, A'
'Senateur, J P'

_publ_section_title 'Etude structurale et magnetique de Co Mn P'
_journal_coden_ASTM PSSABA
_journal_name_full
;
Physica Status Solidi, Sectio A: Applied Research
;
_journal_page_first 675
_journal_page_last 682
_journal_paper_doi 10.1002/pssa.2210570225
_journal_volume 57
_journal_year 1980
_chemical_formula_structural 'Co Mn P'
_chemical_formula_sum 'Co Mn P'
_chemical_name_systematic 'Cobalt manganese phosphide (1/1/1)'
_space_group_IT_number 62
_symmetry_cell_setting orthorhombic
_symmetry_Int_Tables_number 62
_symmetry_space_group_name_Hall '-P 2ac 2n'
_symmetry_space_group_name_H-M 'P n m a'
_cell_angle_alpha 90
_cell_angle_beta 90
_cell_angle_gamma 90
_cell_formula_units_Z 4
_cell_length_a 5.96
_cell_length_b 3.49
_cell_length_c 6.717
_cell_volume 139.7
_exptl_crystal_density_meas 6.89
_refine_ls_R_factor_all 0.026
_cod_database_code 1008862

loop_
_symmetry_equiv_pos_as_xyz
x,y,z
1/2+x,1/2-y,1/2-z
-x,1/2+y,-z
1/2-x,-y,1/2+z
-x,-y,-z
1/2-x,1/2+y,1/2+z
x,1/2-y,z
1/2+x,y,1/2-z

loop_
_atom_site_label
_atom_site_type_symbol
_atom_site_symmetry_multiplicity
_atom_site_Wyckoff_symbol
_atom_site_fract_x
_atom_site_fract_y
_atom_site_fract_z
_atom_site_occupancy
_atom_site_attached_hydrogens
_atom_site_calc_flag
Co1 Co0 4 c 0.1394(45) 0.25 0.4463(62) 1. 0 d
Mn1 Mn0 4 c 0.0288(36) 0.25 0.8350(33) 1. 0 d
P1 P0 4 c 0.7642(31) 0.25 0.3723(32) 1. 0 d

loop_
_atom_type_symbol
_atom_type_oxidation_number
Co0 0.000
Mn0 0.000
P0 0.000
